data_7134580
loop_
_publ_author_name
'Higashino, Tomohiro'
'Minobe, Riku'
'Machino, Tomoya'
'Imahori, Hiroshi'

_publ_section_title
;
 Unexpected cyclization of \b-(hydroxymethyl)phosphole into
 1-phospha-1,6a-dihydrophosphapentalene: a fused 1,3-butadiene-based
 luminophore
;
_journal_issue 52
_journal_name_full 'Chemical Communications'
_journal_page_first 9420
_journal_page_last 9423
_journal_paper_doi 10.1039/D5CC02428E
_journal_volume 61
_journal_year 2025
_chemical_formula_moiety 'C43 H29 O P, C H2 Cl2'
_chemical_formula_sum 'C44 H31 Cl2 O P'
_chemical_formula_weight 677.56
_space_group_crystal_system triclinic
_space_group_IT_number 2
_space_group_name_Hall '-P 1'
_space_group_name_H-M_alt 'P -1'
_atom_sites_solution_hydrogens geom
_audit_creation_method SHELXL-2014
_audit_update_record
;
2025-02-17 deposited with the CCDC.	2025-05-21 downloaded from the CCDC.
;
_cell_angle_alpha 104.806(3)
_cell_angle_beta 90.682(3)
_cell_angle_gamma 96.210(3)
_cell_formula_units_Z 2
_cell_length_a 8.9149(3)
_cell_length_b 12.5272(3)
_cell_length_c 15.9069(5)
_cell_measurement_reflns_used 9269
_cell_measurement_temperature 143(2)
_cell_measurement_theta_max 30.9620
_cell_measurement_theta_min 2.3390
_cell_volume 1705.95(9)
_computing_cell_refinement 'CrysAlisPro 1.171.39.46e (Rigaku OD, 2018)'
_computing_data_collection 'CrysAlisPro 1.171.39.46e (Rigaku OD, 2018)'
_computing_data_reduction 'CrysAlisPro 1.171.39.46e (Rigaku OD, 2018)'
_computing_structure_refinement 'SHELXL-2014 (Sheldrick, 2014)'
_computing_structure_solution 'SHELXS-2014 (Sheldrick, 2014)'
_diffrn_ambient_temperature 143(2)
_diffrn_detector_area_resol_mean 28.5714
_diffrn_measured_fraction_theta_full 0.981
_diffrn_measured_fraction_theta_max 0.966
_diffrn_measurement_device_type 'Rigaku Saturn724+ (4x4 bin mode)'
_diffrn_measurement_method 'profile data from \w-scans'
_diffrn_radiation_type MoK\a
_diffrn_radiation_wavelength 0.71073
_diffrn_reflns_av_R_equivalents 0.0318
_diffrn_reflns_av_unetI/netI 0.0491
_diffrn_reflns_Laue_measured_fraction_full 0.981
_diffrn_reflns_Laue_measured_fraction_max 0.966
_diffrn_reflns_limit_h_max 11
_diffrn_reflns_limit_h_min -10
_diffrn_reflns_limit_k_max 15
_diffrn_reflns_limit_k_min -15
_diffrn_reflns_limit_l_max 20
_diffrn_reflns_limit_l_min -20
_diffrn_reflns_number 13635
_diffrn_reflns_point_group_measured_fraction_full 0.981
_diffrn_reflns_point_group_measured_fraction_max 0.966
_diffrn_reflns_theta_full 25.242
_diffrn_reflns_theta_max 26.998
_diffrn_reflns_theta_min 2.300
_diffrn_source 'Rotating Anode'
_exptl_absorpt_coefficient_mu 0.272
_exptl_absorpt_correction_T_max 1.00000
_exptl_absorpt_correction_T_min 0.92089
_exptl_absorpt_correction_type multi-scan
_exptl_absorpt_process_details
;
CrysAlisPro 1.171.39.46e (Rigaku Oxford Diffraction, 2018)
Empirical absorption correction using spherical harmonics,
 implemented in SCALE3 ABSPACK scaling algorithm.
;
_exptl_crystal_colour orange
_exptl_crystal_density_diffrn 1.319
_exptl_crystal_description prism
_exptl_crystal_F_000 704
_exptl_crystal_size_max 0.300
_exptl_crystal_size_mid 0.100
_exptl_crystal_size_min 0.050
_refine_diff_density_max 1.016
_refine_diff_density_min -1.441
_refine_diff_density_rms 0.076
_refine_ls_extinction_method none
_refine_ls_goodness_of_fit_ref 1.037
_refine_ls_hydrogen_treatment constr
_refine_ls_matrix_type full
_refine_ls_number_parameters 433
_refine_ls_number_reflns 7202
_refine_ls_number_restraints 0
_refine_ls_restrained_S_all 1.037
_refine_ls_R_factor_all 0.0887
_refine_ls_R_factor_gt 0.0730
_refine_ls_shift/su_max 0.000
_refine_ls_shift/su_mean 0.000
_refine_ls_structure_factor_coef Fsqd
_refine_ls_weighting_details 'w=1/[\s^2^(Fo^2^)+(0.1000P)^2^+2.5000P] where P=(Fo^2^+2Fc^2^)/3'
_refine_ls_weighting_scheme calc
_refine_ls_wR_factor_gt 0.1863
_refine_ls_wR_factor_ref 0.2012
_reflns_Friedel_coverage 0.000
_reflns_number_gt 5808
_reflns_number_total 7202
_reflns_threshold_expression 'I > 2\s(I)'
_cod_data_source_file d5cc02428e2.cif
_cod_data_source_block 0318mi
_cod_depositor_comments 'Adding full bibliography for 7134580--7134582.cif.'
_cod_database_code 7134580
_shelx_space_group_comment
;
The symmetry employed for this shelxl refinement is uniquely defined
by the following loop, which should always be used as a source of
symmetry information in preference to the above space-group names.
They are only intended as comments.
;
_shelx_estimated_absorpt_t_min 0.923
_shelx_estimated_absorpt_t_max 0.987
_shelxl_version_number 2014-3

loop_
_space_group_symop_operation_xyz
'x, y, z'
'-x, -y, -z'

loop_
_atom_site_label
_atom_site_type_symbol
_atom_site_fract_x
_atom_site_fract_y
_atom_site_fract_z
_atom_site_U_iso_or_equiv
_atom_site_adp_type
_atom_site_occupancy
_atom_site_site_symmetry_order
_atom_site_calc_flag
_atom_site_refinement_flags_posn
_atom_site_refinement_flags_adp
_atom_site_refinement_flags_occupancy
_atom_site_disorder_assembly
_atom_site_disorder_group
P1 P 0.86272(7) 0.33537(5) 0.07977(4) 0.01710(18) Uani 1 1 d . . . . .
C1 C 0.7685(3) 0.1958(2) 0.07489(16) 0.0188(5) Uani 1 1 d . . . . .
C2 C 0.7912(3) 0.1733(2) 0.15240(17) 0.0206(5) Uani 1 1 d . . . . .
H1 H 0.7501 0.1061 0.1650 0.025 Uiso 1 1 calc R U . . .
C3 C 0.8848(3) 0.2618(2) 0.21527(16) 0.0196(5) Uani 1 1 d . . . . .
C4 C 0.9413(3) 0.3511(2) 0.18732(16) 0.0183(5) Uani 1 1 d . . . . .
O1 O 0.9635(2) 0.34575(15) 0.00806(12) 0.0222(4) Uani 1 1 d . . . . .
C5 C 0.7238(3) 0.4324(2) 0.09613(16) 0.0189(5) Uani 1 1 d . . . . .
C6 C 0.6046(3) 0.4261(2) 0.15154(18) 0.0239(6) Uani 1 1 d . . . . .
H2 H 0.5915 0.3670 0.1791 0.029 Uiso 1 1 calc R U . . .
C7 C 0.5055(3) 0.5065(2) 0.16622(19) 0.0281(6) Uani 1 1 d . . . . .
H3 H 0.4241 0.5027 0.2038 0.034 Uiso 1 1 calc R U . . .
C8 C 0.5263(4) 0.5927(2) 0.1255(2) 0.0313(7) Uani 1 1 d . . . . .
H4 H 0.4580 0.6475 0.1352 0.038 Uiso 1 1 calc R U . . .
C9 C 0.6442(3) 0.5998(2) 0.0715(2) 0.0296(6) Uani 1 1 d . . . . .
H5 H 0.6575 0.6596 0.0447 0.035 Uiso 1 1 calc R U . . .
C10 C 0.7437(3) 0.5197(2) 0.05599(17) 0.0229(6) Uani 1 1 d . . . . .
H6 H 0.8248 0.5242 0.0184 0.027 Uiso 1 1 calc R U . . .
C11 C 1.0254(3) 0.4331(2) 0.25870(16) 0.0191(5) Uani 1 1 d . . . . .
C12 C 1.0191(3) 0.3909(2) 0.33218(17) 0.0213(5) Uani 1 1 d . . . . .
C13 C 1.0986(3) 0.4495(2) 0.40938(17) 0.0246(6) Uani 1 1 d . . . . .
H7 H 1.0961 0.4198 0.4587 0.030 Uiso 1 1 calc R U . . .
C14 C 1.1802(3) 0.5501(2) 0.41335(18) 0.0261(6) Uani 1 1 d . . . . .
H8 H 1.2357 0.5889 0.4655 0.031 Uiso 1 1 calc R U . . .
C15 C 1.1836(3) 0.5977(2) 0.34123(17) 0.0238(6) Uani 1 1 d . . . . .
C16 C 1.2634(3) 0.7035(2) 0.34613(19) 0.0289(6) Uani 1 1 d . . . . .
H9 H 1.3187 0.7430 0.3982 0.035 Uiso 1 1 calc R U . . .
C17 C 1.2619(3) 0.7495(2) 0.2768(2) 0.0297(6) Uani 1 1 d . . . . .
H10 H 1.3155 0.8206 0.2812 0.036 Uiso 1 1 calc R U . . .
C18 C 1.1806(3) 0.6913(2) 0.19859(18) 0.0260(6) Uani 1 1 d . . . . .
H11 H 1.1781 0.7245 0.1512 0.031 Uiso 1 1 calc R U . . .
C19 C 1.1059(3) 0.5879(2) 0.19063(17) 0.0228(6) Uani 1 1 d . . . . .
H12 H 1.0545 0.5488 0.1371 0.027 Uiso 1 1 calc R U . . .
C20 C 1.1041(3) 0.5381(2) 0.26159(17) 0.0204(5) Uani 1 1 d . . . . .
C21 C 0.9178(3) 0.2791(2) 0.31239(16) 0.0206(5) Uani 1 1 d . . . . .
C22 C 0.9969(3) 0.1885(2) 0.33629(18) 0.0239(6) Uani 1 1 d . . . . .
C23 C 1.0584(3) 0.1083(3) 0.2733(2) 0.0290(6) Uani 1 1 d . . . . .
H20 H 1.0508 0.1095 0.2140 0.035 Uiso 1 1 calc R U . . .
C24 C 1.1308(4) 0.0264(3) 0.2961(2) 0.0382(8) Uani 1 1 d . . . . .
H21 H 1.1721 -0.0281 0.2523 0.046 Uiso 1 1 calc R U . . .
C25 C 1.1429(4) 0.0240(3) 0.3825(2) 0.0385(8) Uani 1 1 d . . . . .
H22 H 1.1915 -0.0325 0.3980 0.046 Uiso 1 1 calc R U . . .
C26 C 1.0844(4) 0.1039(3) 0.4459(2) 0.0348(7) Uani 1 1 d . . . . .
H23 H 1.0941 0.1029 0.5052 0.042 Uiso 1 1 calc R U . . .
C27 C 1.0114(3) 0.1857(2) 0.42335(19) 0.0285(6) Uani 1 1 d . . . . .
H24 H 0.9710 0.2402 0.4674 0.034 Uiso 1 1 calc R U . . .
C28 C 0.7606(3) 0.2907(2) 0.35229(17) 0.0243(6) Uani 1 1 d . . . . .
C29 C 0.6948(4) 0.3883(3) 0.36082(19) 0.0318(7) Uani 1 1 d . . . . .
H25 H 0.7507 0.4507 0.3478 0.038 Uiso 1 1 calc R U . . .
C30 C 0.5472(4) 0.3956(3) 0.3883(2) 0.0410(8) Uani 1 1 d . . . . .
H26 H 0.5029 0.4625 0.3933 0.049 Uiso 1 1 calc R U . . .
C31 C 0.4656(4) 0.3058(4) 0.4082(2) 0.0451(9) Uani 1 1 d . . . . .
H27 H 0.3656 0.3111 0.4274 0.054 Uiso 1 1 calc R U . . .
C32 C 0.5294(4) 0.2088(3) 0.4002(2) 0.0427(8) Uani 1 1 d . . . . .
H28 H 0.4732 0.1470 0.4139 0.051 Uiso 1 1 calc R U . . .
C33 C 0.6759(4) 0.2007(3) 0.37190(19) 0.0327(7) Uani 1 1 d . . . . .
H29 H 0.7186 0.1330 0.3659 0.039 Uiso 1 1 calc R U . . .
C34 C 0.6901(3) 0.1252(2) -0.00484(17) 0.0200(5) Uani 1 1 d . . . . .
C35 C 0.5972(3) 0.1730(2) -0.05140(17) 0.0240(6) Uani 1 1 d . . . . .
H13 H 0.5848 0.2495 -0.0300 0.029 Uiso 1 1 calc R U . . .
C36 C 0.5206(3) 0.1118(2) -0.12944(18) 0.0280(6) Uani 1 1 d . . . . .
H14 H 0.4574 0.1468 -0.1601 0.034 Uiso 1 1 calc R U . . .
C37 C 0.5373(3) 0.0016(3) -0.16116(18) 0.0292(6) Uani 1 1 d . . . . .
H15 H 0.4869 -0.0391 -0.2145 0.035 Uiso 1 1 calc R U . . .
C38 C 0.6284(3) -0.0523(2) -0.11559(19) 0.0266(6) Uani 1 1 d . . . . .
C39 C 0.6431(4) -0.1676(2) -0.1478(2) 0.0347(7) Uani 1 1 d . . . . .
H16 H 0.5895 -0.2090 -0.2000 0.042 Uiso 1 1 calc R U . . .
C40 C 0.7328(4) -0.2191(3) -0.1047(2) 0.0396(8) Uani 1 1 d . . . . .
H17 H 0.7398 -0.2964 -0.1261 0.048 Uiso 1 1 calc R U . . .
C41 C 0.8150(4) -0.1584(3) -0.0287(2) 0.0356(7) Uani 1 1 d . . . . .
H18 H 0.8791 -0.1947 0.0002 0.043 Uiso 1 1 calc R U . . .
C42 C 0.8042(3) -0.0473(2) 0.0042(2) 0.0281(6) Uani 1 1 d . . . . .
H19 H 0.8619 -0.0074 0.0554 0.034 Uiso 1 1 calc R U . . .
C43 C 0.7081(3) 0.0089(2) -0.03695(18) 0.0232(6) Uani 1 1 d . . . . .
C44 C 0.8119(6) 0.7411(6) 0.3024(3) 0.107(3) Uani 1 1 d . . . . .
H30 H 0.7911 0.6926 0.2427 0.128 Uiso 1 1 calc R U . . .
H31 H 0.9223 0.7522 0.3149 0.128 Uiso 1 1 calc R U . . .
Cl1 Cl 0.7407(3) 0.87400(18) 0.31160(18) 0.1832(15) Uani 1 1 d . . . . .
Cl2 Cl 0.7234(3) 0.68314(13) 0.37477(12) 0.1339(9) Uani 1 1 d . . . . .

loop_
_atom_site_aniso_label
_atom_site_aniso_U_11
_atom_site_aniso_U_22
_atom_site_aniso_U_33
_atom_site_aniso_U_23
_atom_site_aniso_U_13
_atom_site_aniso_U_12
P1 0.0178(3) 0.0165(3) 0.0178(3) 0.0055(2) 0.0009(2) 0.0029(2)
C1 0.0167(12) 0.0177(12) 0.0222(12) 0.0046(10) 0.0029(10) 0.0041(10)
C2 0.0188(13) 0.0194(12) 0.0249(13) 0.0080(10) 0.0040(10) 0.0030(10)
C3 0.0181(13) 0.0230(13) 0.0204(12) 0.0087(10) 0.0026(10) 0.0066(10)
C4 0.0146(12) 0.0222(12) 0.0194(12) 0.0069(10) 0.0029(9) 0.0047(10)
O1 0.0233(10) 0.0232(9) 0.0215(9) 0.0074(7) 0.0043(7) 0.0050(8)
C5 0.0187(13) 0.0176(12) 0.0194(12) 0.0028(9) -0.0024(10) 0.0025(10)
C6 0.0243(14) 0.0224(13) 0.0268(13) 0.0090(11) 0.0037(11) 0.0037(11)
C7 0.0237(14) 0.0304(15) 0.0312(15) 0.0079(12) 0.0072(11) 0.0068(12)
C8 0.0303(16) 0.0264(15) 0.0396(16) 0.0084(12) 0.0038(13) 0.0137(12)
C9 0.0317(16) 0.0240(14) 0.0374(16) 0.0141(12) 0.0019(13) 0.0075(12)
C10 0.0207(13) 0.0249(13) 0.0249(13) 0.0093(11) 0.0027(10) 0.0040(11)
C11 0.0175(12) 0.0219(13) 0.0193(12) 0.0067(10) 0.0021(10) 0.0055(10)
C12 0.0184(13) 0.0254(13) 0.0216(12) 0.0077(10) 0.0027(10) 0.0052(10)
C13 0.0241(14) 0.0306(14) 0.0208(12) 0.0086(11) 0.0015(10) 0.0055(11)
C14 0.0255(14) 0.0304(15) 0.0201(13) 0.0019(11) -0.0022(11) 0.0043(12)
C15 0.0229(14) 0.0247(13) 0.0224(13) 0.0030(10) 0.0009(10) 0.0039(11)
C16 0.0303(16) 0.0272(14) 0.0253(14) 0.0012(11) -0.0017(12) -0.0002(12)
C17 0.0307(16) 0.0221(14) 0.0345(15) 0.0050(12) 0.0039(12) 0.0008(12)
C18 0.0275(15) 0.0259(14) 0.0267(14) 0.0096(11) 0.0062(11) 0.0052(11)
C19 0.0214(14) 0.0245(13) 0.0227(13) 0.0060(10) 0.0023(10) 0.0027(11)
C20 0.0173(13) 0.0225(13) 0.0216(12) 0.0052(10) 0.0015(10) 0.0041(10)
C21 0.0190(13) 0.0253(13) 0.0189(12) 0.0079(10) 0.0014(10) 0.0032(10)
C22 0.0194(13) 0.0280(14) 0.0279(14) 0.0150(11) 0.0004(11) 0.0001(11)
C23 0.0270(15) 0.0357(16) 0.0309(15) 0.0183(13) 0.0088(12) 0.0087(12)
C24 0.0387(18) 0.0373(18) 0.0471(19) 0.0214(15) 0.0120(15) 0.0159(14)
C25 0.0367(18) 0.0386(18) 0.051(2) 0.0285(16) 0.0005(15) 0.0093(14)
C26 0.0372(18) 0.0376(17) 0.0350(16) 0.0220(14) -0.0070(13) -0.0018(14)
C27 0.0305(15) 0.0302(15) 0.0269(14) 0.0132(12) -0.0018(12) -0.0015(12)
C28 0.0199(13) 0.0361(15) 0.0173(12) 0.0078(11) 0.0000(10) 0.0031(11)
C29 0.0294(16) 0.0434(18) 0.0262(14) 0.0124(13) 0.0039(12) 0.0116(13)
C30 0.0333(18) 0.062(2) 0.0312(16) 0.0125(16) 0.0060(13) 0.0220(17)
C31 0.0235(16) 0.078(3) 0.0336(17) 0.0130(17) 0.0071(13) 0.0077(17)
C32 0.0277(17) 0.058(2) 0.0383(18) 0.0093(16) 0.0047(14) -0.0058(15)
C33 0.0283(16) 0.0376(17) 0.0299(15) 0.0069(13) 0.0039(12) -0.0023(13)
C34 0.0187(13) 0.0205(12) 0.0205(12) 0.0052(10) 0.0029(10) 0.0005(10)
C35 0.0255(14) 0.0211(13) 0.0251(13) 0.0062(11) 0.0002(11) 0.0006(11)
C36 0.0254(15) 0.0324(15) 0.0264(14) 0.0104(12) -0.0028(11) -0.0020(12)
C37 0.0261(15) 0.0332(15) 0.0223(13) 0.0012(11) 0.0014(11) -0.0085(12)
C38 0.0228(14) 0.0230(14) 0.0297(14) 0.0017(11) 0.0085(11) -0.0047(11)
C39 0.0335(17) 0.0242(15) 0.0384(17) -0.0028(12) 0.0147(13) -0.0066(12)
C40 0.0368(18) 0.0194(14) 0.058(2) 0.0013(14) 0.0244(16) 0.0017(13)
C41 0.0289(16) 0.0261(15) 0.055(2) 0.0133(14) 0.0170(14) 0.0093(12)
C42 0.0246(15) 0.0234(14) 0.0375(16) 0.0092(12) 0.0084(12) 0.0045(11)
C43 0.0215(14) 0.0196(13) 0.0278(13) 0.0058(10) 0.0085(11) -0.0009(10)
C44 0.042(3) 0.186(7) 0.054(3) -0.041(4) 0.002(2) 0.018(3)
Cl1 0.232(3) 0.1069(15) 0.215(2) 0.0953(16) -0.171(2) -0.0719(16)
Cl2 0.242(3) 0.0581(9) 0.0881(11) 0.0134(8) -0.0497(14) -0.0231(12)

loop_
_atom_type_symbol
_atom_type_description
_atom_type_scat_dispersion_real
_atom_type_scat_dispersion_imag
_atom_type_scat_source
C C 0.0033 0.0016 'International Tables Vol C Tables 4.2.6.8 and 6.1.1.4'
H H 0.0000 0.0000 'International Tables Vol C Tables 4.2.6.8 and 6.1.1.4'
O O 0.0106 0.0060 'International Tables Vol C Tables 4.2.6.8 and 6.1.1.4'
P P 0.1023 0.0942 'International Tables Vol C Tables 4.2.6.8 and 6.1.1.4'
Cl Cl 0.1484 0.1585 'International Tables Vol C Tables 4.2.6.8 and 6.1.1.4'

loop_
_geom_angle_atom_site_label_1
_geom_angle_atom_site_label_2
_geom_angle_atom_site_label_3
_geom_angle
_geom_angle_site_symmetry_1
_geom_angle_site_symmetry_3
_geom_angle_publ_flag
O1 P1 C4 120.03(11) . . ?
O1 P1 C5 112.57(12) . . ?
C4 P1 C5 103.77(11) . . ?
O1 P1 C1 116.79(11) . . ?
C4 P1 C1 92.23(12) . . ?
C5 P1 C1 109.14(12) . . ?
C2 C1 C34 129.4(2) . . ?
C2 C1 P1 108.74(19) . . ?
C34 C1 P1 121.79(19) . . ?
C1 C2 C3 113.8(2) . . ?
C1 C2 H1 123.1 . . ?
C3 C2 H1 123.1 . . ?
C4 C3 C2 116.8(2) . . ?
C4 C3 C21 111.8(2) . . ?
C2 C3 C21 131.0(2) . . ?
C3 C4 C11 109.6(2) . . ?
C3 C4 P1 108.10(19) . . ?
C11 C4 P1 141.4(2) . . ?
C6 C5 C10 120.1(2) . . ?
C6 C5 P1 121.8(2) . . ?
C10 C5 P1 118.0(2) . . ?
C7 C6 C5 119.8(3) . . ?
C7 C6 H2 120.1 . . ?
C5 C6 H2 120.1 . . ?
C6 C7 C8 119.5(3) . . ?
C6 C7 H3 120.3 . . ?
C8 C7 H3 120.3 . . ?
C9 C8 C7 120.9(3) . . ?
C9 C8 H4 119.5 . . ?
C7 C8 H4 119.5 . . ?
C8 C9 C10 120.2(3) . . ?
C8 C9 H5 119.9 . . ?
C10 C9 H5 119.9 . . ?
C9 C10 C5 119.5(3) . . ?
C9 C10 H6 120.2 . . ?
C5 C10 H6 120.2 . . ?
C12 C11 C20 121.4(2) . . ?
C12 C11 C4 108.0(2) . . ?
C20 C11 C4 130.7(2) . . ?
C13 C12 C11 120.4(3) . . ?
C13 C12 C21 129.2(2) . . ?
C11 C12 C21 110.4(2) . . ?
C14 C13 C12 119.5(3) . . ?
C14 C13 H7 120.2 . . ?
C12 C13 H7 120.2 . . ?
C13 C14 C15 121.6(3) . . ?
C13 C14 H8 119.2 . . ?
C15 C14 H8 119.2 . . ?
C16 C15 C14 121.7(3) . . ?
C16 C15 C20 118.8(3) . . ?
C14 C15 C20 119.5(3) . . ?
C17 C16 C15 120.9(3) . . ?
C17 C16 H9 119.5 . . ?
C15 C16 H9 119.5 . . ?
C16 C17 C18 120.2(3) . . ?
C16 C17 H10 119.9 . . ?
C18 C17 H10 119.9 . . ?
C19 C18 C17 120.5(3) . . ?
C19 C18 H11 119.7 . . ?
C17 C18 H11 119.7 . . ?
C18 C19 C20 120.7(3) . . ?
C18 C19 H12 119.7 . . ?
C20 C19 H12 119.7 . . ?
C11 C20 C19 123.6(2) . . ?
C11 C20 C15 117.6(2) . . ?
C19 C20 C15 118.8(2) . . ?
C22 C21 C3 115.0(2) . . ?
C22 C21 C12 112.0(2) . . ?
C3 C21 C12 99.8(2) . . ?
C22 C21 C28 113.0(2) . . ?
C3 C21 C28 103.7(2) . . ?
C12 C21 C28 112.3(2) . . ?
C23 C22 C27 118.4(3) . . ?
C23 C22 C21 121.4(2) . . ?
C27 C22 C21 120.1(3) . . ?
C24 C23 C22 120.8(3) . . ?
C24 C23 H20 119.6 . . ?
C22 C23 H20 119.6 . . ?
C25 C24 C23 120.1(3) . . ?
C25 C24 H21 120.0 . . ?
C23 C24 H21 120.0 . . ?
C26 C25 C24 119.9(3) . . ?
C26 C25 H22 120.1 . . ?
C24 C25 H22 120.1 . . ?
C25 C26 C27 120.2(3) . . ?
C25 C26 H23 119.9 . . ?
C27 C26 H23 119.9 . . ?
C26 C27 C22 120.6(3) . . ?
C26 C27 H24 119.7 . . ?
C22 C27 H24 119.7 . . ?
C29 C28 C33 118.4(3) . . ?
C29 C28 C21 120.1(3) . . ?
C33 C28 C21 121.1(3) . . ?
C28 C29 C30 120.6(3) . . ?
C28 C29 H25 119.7 . . ?
C30 C29 H25 119.7 . . ?
C31 C30 C29 120.1(3) . . ?
C31 C30 H26 119.9 . . ?
C29 C30 H26 119.9 . . ?
C32 C31 C30 119.9(3) . . ?
C32 C31 H27 120.1 . . ?
C30 C31 H27 120.1 . . ?
C31 C32 C33 120.2(3) . . ?
C31 C32 H28 119.9 . . ?
C33 C32 H28 119.9 . . ?
C32 C33 C28 120.7(3) . . ?
C32 C33 H29 119.6 . . ?
C28 C33 H29 119.6 . . ?
C35 C34 C43 119.1(2) . . ?
C35 C34 C1 118.4(2) . . ?
C43 C34 C1 122.5(2) . . ?
C34 C35 C36 121.9(3) . . ?
C34 C35 H13 119.0 . . ?
C36 C35 H13 119.0 . . ?
C37 C36 C35 119.8(3) . . ?
C37 C36 H14 120.1 . . ?
C35 C36 H14 120.1 . . ?
C36 C37 C38 120.9(3) . . ?
C36 C37 H15 119.6 . . ?
C38 C37 H15 119.6 . . ?
C37 C38 C43 120.0(3) . . ?
C37 C38 C39 120.8(3) . . ?
C43 C38 C39 119.2(3) . . ?
C40 C39 C38 120.8(3) . . ?
C40 C39 H16 119.6 . . ?
C38 C39 H16 119.6 . . ?
C39 C40 C41 120.2(3) . . ?
C39 C40 H17 119.9 . . ?
C41 C40 H17 119.9 . . ?
C42 C41 C40 120.8(3) . . ?
C42 C41 H18 119.6 . . ?
C40 C41 H18 119.6 . . ?
C41 C42 C43 120.9(3) . . ?
C41 C42 H19 119.5 . . ?
C43 C42 H19 119.5 . . ?
C42 C43 C38 118.0(3) . . ?
C42 C43 C34 123.6(3) . . ?
C38 C43 C34 118.3(3) . . ?
Cl2 C44 Cl1 107.2(3) . . ?
Cl2 C44 H30 110.3 . . ?
Cl1 C44 H30 110.3 . . ?
Cl2 C44 H31 110.3 . . ?
Cl1 C44 H31 110.3 . . ?
H30 C44 H31 108.5 . . ?

loop_
_geom_bond_atom_site_label_1
_geom_bond_atom_site_label_2
_geom_bond_distance
_geom_bond_site_symmetry_2
_geom_bond_publ_flag
P1 O1 1.4832(19) . ?
P1 C4 1.796(3) . ?
P1 C5 1.803(3) . ?
P1 C1 1.839(3) . ?
C1 C2 1.351(4) . ?
C1 C34 1.467(4) . ?
C2 C3 1.463(4) . ?
C2 H1 0.9500 . ?
C3 C4 1.356(4) . ?
C3 C21 1.524(3) . ?
C4 C11 1.457(4) . ?
C5 C6 1.397(4) . ?
C5 C10 1.398(4) . ?
C6 C7 1.388(4) . ?
C6 H2 0.9500 . ?
C7 C8 1.392(4) . ?
C7 H3 0.9500 . ?
C8 C9 1.376(4) . ?
C8 H4 0.9500 . ?
C9 C10 1.388(4) . ?
C9 H5 0.9500 . ?
C10 H6 0.9500 . ?
C11 C12 1.400(4) . ?
C11 C20 1.413(4) . ?
C12 C13 1.398(4) . ?
C12 C21 1.540(4) . ?
C13 C14 1.372(4) . ?
C13 H7 0.9500 . ?
C14 C15 1.421(4) . ?
C14 H8 0.9500 . ?
C15 C16 1.417(4) . ?
C15 C20 1.430(4) . ?
C16 C17 1.368(4) . ?
C16 H9 0.9500 . ?
C17 C18 1.416(4) . ?
C17 H10 0.9500 . ?
C18 C19 1.366(4) . ?
C18 H11 0.9500 . ?
C19 C20 1.422(4) . ?
C19 H12 0.9500 . ?
C21 C22 1.523(4) . ?
C21 C28 1.551(4) . ?
C22 C23 1.389(4) . ?
C22 C27 1.399(4) . ?
C23 C24 1.389(4) . ?
C23 H20 0.9500 . ?
C24 C25 1.385(5) . ?
C24 H21 0.9500 . ?
C25 C26 1.378(5) . ?
C25 H22 0.9500 . ?
C26 C27 1.389(4) . ?
C26 H23 0.9500 . ?
C27 H24 0.9500 . ?
C28 C29 1.390(4) . ?
C28 C33 1.393(4) . ?
C29 C30 1.396(4) . ?
C29 H25 0.9500 . ?
C30 C31 1.381(6) . ?
C30 H26 0.9500 . ?
C31 C32 1.374(6) . ?
C31 H27 0.9500 . ?
C32 C33 1.392(5) . ?
C32 H28 0.9500 . ?
C33 H29 0.9500 . ?
C34 C35 1.383(4) . ?
C34 C43 1.443(4) . ?
C35 C36 1.406(4) . ?
C35 H13 0.9500 . ?
C36 C37 1.368(4) . ?
C36 H14 0.9500 . ?
C37 C38 1.413(4) . ?
C37 H15 0.9500 . ?
C38 C43 1.424(4) . ?
C38 C39 1.425(4) . ?
C39 C40 1.361(5) . ?
C39 H16 0.9500 . ?
C40 C41 1.401(5) . ?
C40 H17 0.9500 . ?
C41 C42 1.370(4) . ?
C41 H18 0.9500 . ?
C42 C43 1.419(4) . ?
C42 H19 0.9500 . ?
C44 Cl2 1.674(7) . ?
C44 Cl1 1.816(8) . ?
C44 H30 0.9900 . ?
C44 H31 0.9900 . ?

loop_
_geom_hbond_atom_site_label_D
_geom_hbond_atom_site_label_H
_geom_hbond_atom_site_label_A
_geom_hbond_distance_DH
_geom_hbond_distance_HA
_geom_hbond_distance_DA
_geom_hbond_angle_DHA
_geom_hbond_site_symmetry_A
C10 H6 O1 0.95 2.47 3.268(3) 141.7 2_765
C10 H6 O1 0.95 2.47 3.268(3) 141.7 2_765
C10 H6 O1 0.95 2.47 3.268(3) 141.7 2_765
C10 H6 O1 0.95 2.47 3.268(3) 141.7 2_765
C10 H6 O1 0.95 2.47 3.268(3) 141.7 2_765
C10 H6 O1 0.95 2.47 3.268(3) 141.7 2_765
C10 H6 O1 0.95 2.47 3.268(3) 141.7 2_765
C10 H6 O1 0.95 2.47 3.268(3) 141.7 2_765
C10 H6 O1 0.95 2.47 3.268(3) 141.7 2_765
C10 H6 O1 0.95 2.47 3.268(3) 141.7 2_765
C10 H6 O1 0.95 2.47 3.268(3) 141.7 2_765
C10 H6 O1 0.95 2.47 3.268(3) 141.7 2_765
C10 H6 O1 0.95 2.47 3.268(3) 141.7 2_765
C10 H6 O1 0.95 2.47 3.268(3) 141.7 2_765

loop_
_geom_torsion_atom_site_label_1
_geom_torsion_atom_site_label_2
_geom_torsion_atom_site_label_3
_geom_torsion_atom_site_label_4
_geom_torsion
_geom_torsion_site_symmetry_1
_geom_torsion_site_symmetry_2
_geom_torsion_site_symmetry_3
_geom_torsion_site_symmetry_4
_geom_torsion_publ_flag
O1 P1 C1 C2 129.64(18) . . . . ?
C4 P1 C1 C2 4.1(2) . . . . ?
C5 P1 C1 C2 -101.3(2) . . . . ?
O1 P1 C1 C34 -48.0(2) . . . . ?
C4 P1 C1 C34 -173.5(2) . . . . ?
C5 P1 C1 C34 81.1(2) . . . . ?
C34 C1 C2 C3 175.7(2) . . . . ?
P1 C1 C2 C3 -1.7(3) . . . . ?
C1 C2 C3 C4 -2.8(3) . . . . ?
C1 C2 C3 C21 169.2(3) . . . . ?
C2 C3 C4 C11 177.3(2) . . . . ?
C21 C3 C4 C11 3.9(3) . . . . ?
C2 C3 C4 P1 5.8(3) . . . . ?
C21 C3 C4 P1 -167.74(17) . . . . ?
O1 P1 C4 C3 -128.43(18) . . . . ?
C5 P1 C4 C3 104.83(19) . . . . ?
C1 P1 C4 C3 -5.51(19) . . . . ?
O1 P1 C4 C11 64.3(3) . . . . ?
C5 P1 C4 C11 -62.4(3) . . . . ?
C1 P1 C4 C11 -172.8(3) . . . . ?
O1 P1 C5 C6 170.6(2) . . . . ?
C4 P1 C5 C6 -58.1(2) . . . . ?
C1 P1 C5 C6 39.3(2) . . . . ?
O1 P1 C5 C10 -13.5(2) . . . . ?
C4 P1 C5 C10 117.8(2) . . . . ?
C1 P1 C5 C10 -144.9(2) . . . . ?
C10 C5 C6 C7 0.4(4) . . . . ?
P1 C5 C6 C7 176.1(2) . . . . ?
C5 C6 C7 C8 -0.1(4) . . . . ?
C6 C7 C8 C9 -0.4(5) . . . . ?
C7 C8 C9 C10 0.7(5) . . . . ?
C8 C9 C10 C5 -0.4(4) . . . . ?
C6 C5 C10 C9 -0.2(4) . . . . ?
P1 C5 C10 C9 -176.1(2) . . . . ?
C3 C4 C11 C12 0.2(3) . . . . ?
P1 C4 C11 C12 167.3(2) . . . . ?
C3 C4 C11 C20 179.8(3) . . . . ?
P1 C4 C11 C20 -13.0(5) . . . . ?
C20 C11 C12 C13 -3.7(4) . . . . ?
C4 C11 C12 C13 176.0(2) . . . . ?
C20 C11 C12 C21 176.3(2) . . . . ?
C4 C11 C12 C21 -4.1(3) . . . . ?
C11 C12 C13 C14 1.5(4) . . . . ?
C21 C12 C13 C14 -178.5(3) . . . . ?
C12 C13 C14 C15 1.3(4) . . . . ?
C13 C14 C15 C16 177.7(3) . . . . ?
C13 C14 C15 C20 -2.0(4) . . . . ?
C14 C15 C16 C17 -178.1(3) . . . . ?
C20 C15 C16 C17 1.6(4) . . . . ?
C15 C16 C17 C18 -0.3(5) . . . . ?
C16 C17 C18 C19 -1.5(4) . . . . ?
C17 C18 C19 C20 2.0(4) . . . . ?
C12 C11 C20 C19 -175.8(2) . . . . ?
C4 C11 C20 C19 4.6(4) . . . . ?
C12 C11 C20 C15 3.0(4) . . . . ?
C4 C11 C20 C15 -176.6(3) . . . . ?
C18 C19 C20 C11 178.0(3) . . . . ?
C18 C19 C20 C15 -0.7(4) . . . . ?
C16 C15 C20 C11 -179.9(2) . . . . ?
C14 C15 C20 C11 -0.2(4) . . . . ?
C16 C15 C20 C19 -1.0(4) . . . . ?
C14 C15 C20 C19 178.6(2) . . . . ?
C4 C3 C21 C22 -125.9(2) . . . . ?
C2 C3 C21 C22 61.8(4) . . . . ?
C4 C3 C21 C12 -5.8(3) . . . . ?
C2 C3 C21 C12 -178.1(3) . . . . ?
C4 C3 C21 C28 110.2(2) . . . . ?
C2 C3 C21 C28 -62.1(3) . . . . ?
C13 C12 C21 C22 -52.0(4) . . . . ?
C11 C12 C21 C22 128.0(2) . . . . ?
C13 C12 C21 C3 -174.2(3) . . . . ?
C11 C12 C21 C3 5.8(3) . . . . ?
C13 C12 C21 C28 76.5(3) . . . . ?
C11 C12 C21 C28 -103.5(2) . . . . ?
C3 C21 C22 C23 11.3(4) . . . . ?
C12 C21 C22 C23 -101.7(3) . . . . ?
C28 C21 C22 C23 130.2(3) . . . . ?
C3 C21 C22 C27 -169.8(2) . . . . ?
C12 C21 C22 C27 77.1(3) . . . . ?
C28 C21 C22 C27 -51.0(3) . . . . ?
C27 C22 C23 C24 0.8(4) . . . . ?
C21 C22 C23 C24 179.7(3) . . . . ?
C22 C23 C24 C25 -0.2(5) . . . . ?
C23 C24 C25 C26 -0.7(5) . . . . ?
C24 C25 C26 C27 1.0(5) . . . . ?
C25 C26 C27 C22 -0.3(5) . . . . ?
C23 C22 C27 C26 -0.6(4) . . . . ?
C21 C22 C27 C26 -179.5(3) . . . . ?
C22 C21 C28 C29 159.7(3) . . . . ?
C3 C21 C28 C29 -75.2(3) . . . . ?
C12 C21 C28 C29 31.7(3) . . . . ?
C22 C21 C28 C33 -27.0(4) . . . . ?
C3 C21 C28 C33 98.1(3) . . . . ?
C12 C21 C28 C33 -155.0(3) . . . . ?
C33 C28 C29 C30 -0.1(4) . . . . ?
C21 C28 C29 C30 173.4(3) . . . . ?
C28 C29 C30 C31 0.7(5) . . . . ?
C29 C30 C31 C32 -0.6(5) . . . . ?
C30 C31 C32 C33 -0.1(5) . . . . ?
C31 C32 C33 C28 0.7(5) . . . . ?
C29 C28 C33 C32 -0.6(4) . . . . ?
C21 C28 C33 C32 -174.1(3) . . . . ?
C2 C1 C34 C35 138.6(3) . . . . ?
P1 C1 C34 C35 -44.3(3) . . . . ?
C2 C1 C34 C43 -42.4(4) . . . . ?
P1 C1 C34 C43 134.7(2) . . . . ?
C43 C34 C35 C36 -0.5(4) . . . . ?
C1 C34 C35 C36 178.6(3) . . . . ?
C34 C35 C36 C37 0.0(4) . . . . ?
C35 C36 C37 C38 1.3(4) . . . . ?
C36 C37 C38 C43 -2.0(4) . . . . ?
C36 C37 C38 C39 178.6(3) . . . . ?
C37 C38 C39 C40 178.9(3) . . . . ?
C43 C38 C39 C40 -0.5(4) . . . . ?
C38 C39 C40 C41 -1.4(5) . . . . ?
C39 C40 C41 C42 1.3(5) . . . . ?
C40 C41 C42 C43 0.8(5) . . . . ?
C41 C42 C43 C38 -2.7(4) . . . . ?
C41 C42 C43 C34 179.1(3) . . . . ?
C37 C38 C43 C42 -176.8(3) . . . . ?
C39 C38 C43 C42 2.6(4) . . . . ?
C37 C38 C43 C34 1.4(4) . . . . ?
C39 C38 C43 C34 -179.2(2) . . . . ?
C35 C34 C43 C42 177.9(3) . . . . ?
C1 C34 C43 C42 -1.1(4) . . . . ?
C35 C34 C43 C38 -0.2(4) . . . . ?
C1 C34 C43 C38 -179.3(2) . . . . ?
